data_4066519
loop_
_publ_author_name
'Usener, Carolin'
'Kehr, Gerald'
'Fr\"ohlich, Roland'
'Wibbeling, Birgit'
'M\"uck-Lichtenfeld, Christian'
'Erker, Gerhard'

_publ_section_title
;
 Developing a Reliable Synthetic Route tocis-1,3-Bridge-Disubstituted
 [3]Ferrocenophane Systems
;
_journal_issue 17
_journal_name_full Organometallics
_journal_page_first 3852
_journal_paper_doi 10.1021/om100501q
_journal_volume 29
_journal_year 2010
_chemical_absolute_configuration ad
_chemical_formula_sum 'C16 H17 Br Fe O2'
_chemical_formula_weight 377.06
_chemical_name_systematic
; 
 ? 
;
_space_group_IT_number 4
_symmetry_cell_setting monoclinic
_symmetry_space_group_name_Hall 'P 2yb'
_symmetry_space_group_name_H-M 'P 1 21 1'
_atom_sites_solution_hydrogens geom
_atom_sites_solution_primary direct
_atom_sites_solution_secondary difmap
_audit_creation_method SHELXL-97
_cell_angle_alpha 90.00
_cell_angle_beta 92.649(1)
_cell_angle_gamma 90.00
_cell_formula_units_Z 6
_cell_length_a 13.0508(4)
_cell_length_b 7.4657(2)
_cell_length_c 22.5114(8)
_cell_measurement_reflns_used 3753
_cell_measurement_temperature 293(2)
_cell_measurement_theta_max 27.88
_cell_measurement_theta_min 0.41
_cell_volume 2191.02(12)
_computing_cell_refinement 'Collect (Nonius B.V., 1998)'
_computing_data_collection 'Collect (Nonius B.V., 1998)'
_computing_data_reduction 'Denzo-SMN (Otwinowski & Minor, 1997)'
_computing_molecular_graphics 'XP (BrukerAXS, 2000)'
_computing_publication_material 'SHELXL-97 (Sheldrcik, 1997)'
_computing_structure_refinement 'SHELXL-97 (Sheldrick, 1997)'
_computing_structure_solution 'SHELXS-97 (Sheldrick, 1990)'
_diffrn_ambient_temperature 293(2)
_diffrn_measured_fraction_theta_full 0.991
_diffrn_measured_fraction_theta_max 0.991
_diffrn_measurement_device_type 'Nonius KappaCCD'
_diffrn_measurement_method '\w and \f scans'
_diffrn_radiation_monochromator graphite
_diffrn_radiation_source 'rotating anode Nonius FR591'
_diffrn_radiation_type MoK\a
_diffrn_radiation_wavelength 0.71073
_diffrn_reflns_av_R_equivalents 0.067
_diffrn_reflns_av_sigmaI/netI 0.0803
_diffrn_reflns_limit_h_max 17
_diffrn_reflns_limit_h_min -11
_diffrn_reflns_limit_k_max 9
_diffrn_reflns_limit_k_min -8
_diffrn_reflns_limit_l_max 29
_diffrn_reflns_limit_l_min -29
_diffrn_reflns_number 14778
_diffrn_reflns_theta_full 27.91
_diffrn_reflns_theta_max 27.91
_diffrn_reflns_theta_min 1.77
_exptl_absorpt_coefficient_mu 3.765
_exptl_absorpt_correction_T_max 0.9285
_exptl_absorpt_correction_T_min 0.3524
_exptl_absorpt_correction_type multi-scan
_exptl_absorpt_process_details 'SORTAV (Blessing, 1995 & 1977)'
_exptl_crystal_colour yellow
_exptl_crystal_density_diffrn 1.715
_exptl_crystal_density_method 'not measured'
_exptl_crystal_description plate
_exptl_crystal_F_000 1140
_exptl_crystal_size_max 0.35
_exptl_crystal_size_mid 0.20
_exptl_crystal_size_min 0.02
_refine_diff_density_max 0.654
_refine_diff_density_min -0.830
_refine_diff_density_rms 0.109
_refine_ls_abs_structure_details 'Flack H D (1983), Acta Cryst. A39, 876-881'
_refine_ls_abs_structure_Flack -0.009(10)
_refine_ls_extinction_method none
_refine_ls_goodness_of_fit_ref 1.048
_refine_ls_hydrogen_treatment constr
_refine_ls_matrix_type full
_refine_ls_number_parameters 547
_refine_ls_number_reflns 9590
_refine_ls_number_restraints 1
_refine_ls_restrained_S_all 1.048
_refine_ls_R_factor_all 0.0805
_refine_ls_R_factor_gt 0.0536
_refine_ls_shift/su_max 0.001
_refine_ls_shift/su_mean 0.000
_refine_ls_structure_factor_coef Fsqd
_refine_ls_weighting_details 'calc w=1/[\s^2^(Fo^2^)+(0.0403P)^2^+2.0467P] where P=(Fo^2^+2Fc^2^)/3'
_refine_ls_weighting_scheme calc
_refine_ls_wR_factor_gt 0.1019
_refine_ls_wR_factor_ref 0.1118
_reflns_number_gt 7361
_reflns_number_total 9590
_reflns_threshold_expression >2sigma(I)
_cod_data_source_file om100501q_si_002.cif
_cod_data_source_block erk4022b
_cod_depositor_comments
;
The following automatic conversions were performed:

'_exptl_absorpt_correction_type' value 'multi scan' changed to
'multi-scan' according to
/home/saulius/struct/CIF-dictionaries/cif_core.dic dictionary named
'cif_core.dic' version 2.4.1 from 2010-06-29.

Automatic conversion script
Id: cif_fix_values 1715 2011-07-08 13:25:40Z adriana 
;
_cod_original_sg_symbol_H-M P21
_cod_database_code 4066519

loop_
_symmetry_equiv_pos_as_xyz
'x, y, z'
'-x, y+1/2, -z'

loop_
_atom_site_label
_atom_site_type_symbol
_atom_site_fract_x
_atom_site_fract_y
_atom_site_fract_z
_atom_site_U_iso_or_equiv
_atom_site_adp_type
_atom_site_occupancy
_atom_site_symmetry_multiplicity
_atom_site_calc_flag
_atom_site_refinement_flags
Fe1A Fe 0.80155(7) -0.11422(11) 0.55104(4) 0.02619(19) Uani 1 1 d .
C1A C 0.8732(5) 0.0202(8) 0.4877(3) 0.0283(14) Uani 1 1 d .
C2A C 0.9470(5) -0.0612(9) 0.5272(3) 0.0353(15) Uani 1 1 d .
H2A H 0.9961 -0.1441 0.5166 0.042 Uiso 1 1 calc R
C3A C 0.9338(5) 0.0043(8) 0.5856(3) 0.0336(15) Uani 1 1 d .
H3A H 0.9719 -0.0291 0.6197 0.040 Uiso 1 1 calc R
C4A C 0.8526(5) 0.1294(9) 0.5824(3) 0.0386(16) Uani 1 1 d .
H4A H 0.8275 0.1924 0.6142 0.046 Uiso 1 1 calc R
C5A C 0.8157(5) 0.1424(8) 0.5219(3) 0.0341(15) Uani 1 1 d .
H5A H 0.7634 0.2172 0.5073 0.041 Uiso 1 1 calc R
C6A C 0.8556(5) -0.0198(8) 0.4223(2) 0.0290(13) Uani 1 1 d .
H6A H 0.7968 0.0516 0.4075 0.035 Uiso 1 1 calc R
C7A C 0.9491(6) 0.0363(10) 0.3879(3) 0.050(2) Uani 1 1 d .
H7AA H 1.0086 -0.0271 0.4032 0.075 Uiso 1 1 calc R
H7AB H 0.9601 0.1628 0.3924 0.075 Uiso 1 1 calc R
H7AC H 0.9372 0.0082 0.3465 0.075 Uiso 1 1 calc R
C8A C 0.8316(4) -0.2158(8) 0.4095(2) 0.0290(13) Uani 1 1 d .
H8AA H 0.8851 -0.2889 0.4286 0.035 Uiso 1 1 calc R
H8AB H 0.8333 -0.2356 0.3670 0.035 Uiso 1 1 calc R
C9A C 0.7275(4) -0.2790(8) 0.4306(2) 0.0282(12) Uani 1 1 d .
H9A H 0.6737 -0.1993 0.4141 0.034 Uiso 1 1 calc R
C10A C 0.7219(4) -0.2833(8) 0.4974(2) 0.0248(12) Uani 1 1 d .
C11A C 0.7850(5) -0.3824(8) 0.5387(3) 0.0286(13) Uani 1 1 d .
H11A H 0.8353 -0.4641 0.5289 0.034 Uiso 1 1 calc R
C12A C 0.7590(5) -0.3368(9) 0.5969(3) 0.0378(16) Uani 1 1 d .
H12A H 0.7903 -0.3819 0.6318 0.045 Uiso 1 1 calc R
C13A C 0.6775(5) -0.2114(9) 0.5938(3) 0.0370(15) Uani 1 1 d .
H13A H 0.6457 -0.1592 0.6256 0.044 Uiso 1 1 calc R
C14A C 0.6536(5) -0.1808(9) 0.5315(3) 0.0333(14) Uani 1 1 d .
Br1A Br 0.54830(5) -0.02808(10) 0.50164(3) 0.04713(19) Uani 1 1 d .
C15A C 0.7088(5) -0.4664(8) 0.4066(3) 0.0300(14) Uani 1 1 d .
O1A O 0.7697(4) -0.5880(6) 0.4103(2) 0.0492(13) Uani 1 1 d .
O2A O 0.6184(3) -0.4795(6) 0.3775(2) 0.0430(11) Uani 1 1 d .
C16A C 0.5928(6) -0.6530(11) 0.3534(4) 0.062(2) Uani 1 1 d .
H16A H 0.6413 -0.6853 0.3245 0.092 Uiso 1 1 calc R
H16B H 0.5251 -0.6495 0.3348 0.092 Uiso 1 1 calc R
H16C H 0.5949 -0.7399 0.3849 0.092 Uiso 1 1 calc R
Fe1B Fe 1.27690(6) -0.68717(11) 0.11789(4) 0.02635(19) Uani 1 1 d .
C1B C 1.1711(5) -0.8162(8) 0.1640(3) 0.0307(14) Uani 1 1 d .
C2B C 1.1233(4) -0.7307(10) 0.1134(3) 0.0364(15) Uani 1 1 d .
H2B H 1.0720 -0.6443 0.1140 0.044 Uiso 1 1 calc R
C3B C 1.1675(5) -0.8000(10) 0.0621(3) 0.0424(17) Uani 1 1 d .
H3B H 1.1509 -0.7662 0.0231 0.051 Uiso 1 1 calc R
C4B C 1.2412(5) -0.9301(9) 0.0805(3) 0.0418(17) Uani 1 1 d .
H4B H 1.2815 -0.9970 0.0556 0.050 Uiso 1 1 calc R
C5B C 1.2428(5) -0.9401(8) 0.1426(3) 0.0351(15) Uani 1 1 d .
H5B H 1.2843 -1.0158 0.1661 0.042 Uiso 1 1 calc R
C6B C 1.1535(5) -0.7754(9) 0.2289(3) 0.0383(15) Uani 1 1 d .
H6B H 1.1992 -0.8521 0.2535 0.046 Uiso 1 1 calc R
C7B C 1.0414(6) -0.8218(11) 0.2428(4) 0.064(2) Uani 1 1 d .
H7BA H 1.0271 -0.7784 0.2817 0.096 Uiso 1 1 calc R
H7BB H 1.0322 -0.9494 0.2415 0.096 Uiso 1 1 calc R
H7BC H 0.9954 -0.7665 0.2138 0.096 Uiso 1 1 calc R
C8B C 1.1756(5) -0.5795(8) 0.2461(3) 0.0342(15) Uani 1 1 d .
H8BA H 1.1529 -0.5589 0.2859 0.041 Uiso 1 1 calc R
H8BB H 1.1359 -0.5019 0.2192 0.041 Uiso 1 1 calc R
C9B C 1.2902(5) -0.5275(9) 0.2442(2) 0.0294(13) Uani 1 1 d .
H9B H 1.3300 -0.6169 0.2673 0.035 Uiso 1 1 calc R
C10B C 1.3301(4) -0.5230(8) 0.1828(2) 0.0256(12) Uani 1 1 d .
C11B C 1.2917(5) -0.4198(8) 0.1330(3) 0.0332(15) Uani 1 1 d .
H11B H 1.2395 -0.3353 0.1343 0.040 Uiso 1 1 calc R
C12B C 1.3447(5) -0.4649(9) 0.0815(3) 0.0362(15) Uani 1 1 d .
H12B H 1.3330 -0.4178 0.0435 0.043 Uiso 1 1 calc R
C13B C 1.4195(5) -0.5962(9) 0.0990(3) 0.0348(15) Uani 1 1 d .
H13B H 1.4660 -0.6500 0.0745 0.042 Uiso 1 1 calc R
C14B C 1.4103(5) -0.6301(8) 0.1607(3) 0.0290(13) Uani 1 1 d .
Br1B Br 1.49562(5) -0.78818(10) 0.20583(3) 0.0487(2) Uani 1 1 d .
C15B C 1.3067(5) -0.3479(9) 0.2744(3) 0.0358(15) Uani 1 1 d .
O1B O 1.2484(4) -0.2234(7) 0.2714(2) 0.0597(14) Uani 1 1 d .
O2B O 1.3929(3) -0.3475(6) 0.3078(2) 0.0462(12) Uani 1 1 d .
C16B C 1.4161(6) -0.1823(11) 0.3406(4) 0.060(2) Uani 1 1 d .
H16D H 1.4193 -0.0842 0.3132 0.090 Uiso 1 1 calc R
H16E H 1.4808 -0.1944 0.3622 0.090 Uiso 1 1 calc R
H16F H 1.3632 -0.1598 0.3679 0.090 Uiso 1 1 calc R
Fe1C Fe 1.77380(6) -0.26756(11) 0.21480(3) 0.0276(2) Uani 1 1 d .
C1C C 1.6714(4) -0.1317(8) 0.1623(2) 0.0282(13) Uani 1 1 d .
C2C C 1.6224(5) -0.2046(9) 0.2115(3) 0.0362(14) Uani 1 1 d .
H2C H 1.5680 -0.2851 0.2094 0.043 Uiso 1 1 calc R
C3C C 1.6703(5) -0.1340(10) 0.2647(3) 0.0444(18) Uani 1 1 d .
H3C H 1.6533 -0.1610 0.3034 0.053 Uiso 1 1 calc R
C4C C 1.7483(5) -0.0157(10) 0.2480(3) 0.0437(17) Uani 1 1 d .
H4C H 1.7917 0.0492 0.2739 0.052 Uiso 1 1 calc R
C5C C 1.7492(5) -0.0127(9) 0.1857(3) 0.0358(15) Uani 1 1 d .
H5C H 1.7931 0.0553 0.1634 0.043 Uiso 1 1 calc R
C6C C 1.6490(5) -0.1783(8) 0.0974(3) 0.0321(14) Uani 1 1 d .
H6C H 1.6989 -0.1140 0.0742 0.039 Uiso 1 1 calc R
C7C C 1.5417(5) -0.1114(11) 0.0769(3) 0.0511(19) Uani 1 1 d .
H7CA H 1.4911 -0.1686 0.1000 0.077 Uiso 1 1 calc R
H7CB H 1.5290 -0.1397 0.0357 0.077 Uiso 1 1 calc R
H7CC H 1.5381 0.0160 0.0823 0.077 Uiso 1 1 calc R
C8C C 1.6616(5) -0.3773(9) 0.0849(3) 0.0361(15) Uani 1 1 d .
H8CA H 1.6356 -0.4013 0.0446 0.043 Uiso 1 1 calc R
H8CB H 1.6196 -0.4441 0.1116 0.043 Uiso 1 1 calc R
C9C C 1.7718(5) -0.4467(8) 0.0917(3) 0.0293(13) Uani 1 1 d .
H9C H 1.8144 -0.3661 0.0690 0.035 Uiso 1 1 calc R
C10C C 1.8164(4) -0.4482(8) 0.1547(2) 0.0249(12) Uani 1 1 d .
C11C C 1.7743(5) -0.5374(9) 0.2044(3) 0.0331(14) Uani 1 1 d .
H11C H 1.7178 -0.6132 0.2027 0.040 Uiso 1 1 calc R
C12C C 1.8339(5) -0.4903(9) 0.2568(3) 0.0379(16) Uani 1 1 d .
H12C H 1.8222 -0.5290 0.2952 0.045 Uiso 1 1 calc R
C13C C 1.9135(5) -0.3749(8) 0.2406(3) 0.0333(14) Uani 1 1 d .
H13C H 1.9638 -0.3244 0.2659 0.040 Uiso 1 1 calc R
C14C C 1.9021(4) -0.3505(7) 0.1780(2) 0.0260(13) Uani 1 1 d .
Br1C Br 1.99414(5) -0.21844(9) 0.13237(3) 0.04361(18) Uani 1 1 d .
C15C C 1.7797(5) -0.6301(9) 0.0643(3) 0.0316(14) Uani 1 1 d .
O1C O 1.7097(3) -0.7309(6) 0.0537(2) 0.0494(12) Uani 1 1 d .
O2C O 1.8766(3) -0.6704(6) 0.0512(2) 0.0452(12) Uani 1 1 d .
C16C C 1.8924(6) -0.8404(10) 0.0229(3) 0.052(2) Uani 1 1 d .
H16G H 1.8682 -0.9348 0.0476 0.078 Uiso 1 1 calc R
H16H H 1.9642 -0.8569 0.0172 0.078 Uiso 1 1 calc R
H16I H 1.8554 -0.8429 -0.0149 0.078 Uiso 1 1 calc R

loop_
_atom_site_aniso_label
_atom_site_aniso_U_11
_atom_site_aniso_U_22
_atom_site_aniso_U_33
_atom_site_aniso_U_23
_atom_site_aniso_U_13
_atom_site_aniso_U_12
Fe1A 0.0316(5) 0.0248(4) 0.0223(4) 0.0000(4) 0.0026(4) -0.0041(4)
C1A 0.037(4) 0.023(3) 0.025(3) 0.005(2) 0.001(3) -0.006(2)
C2A 0.026(3) 0.041(4) 0.039(4) 0.002(3) 0.007(3) -0.009(3)
C3A 0.037(4) 0.037(4) 0.027(3) 0.000(3) -0.002(3) -0.014(3)
C4A 0.050(4) 0.030(4) 0.037(4) -0.010(3) 0.009(3) -0.015(3)
C5A 0.044(4) 0.021(3) 0.037(4) 0.005(3) 0.005(3) -0.003(3)
C6A 0.032(3) 0.033(3) 0.022(3) 0.000(3) 0.002(2) -0.007(3)
C7A 0.061(5) 0.059(5) 0.030(4) 0.002(3) 0.011(3) -0.027(4)
C8A 0.033(3) 0.033(3) 0.021(3) -0.002(3) 0.004(2) 0.001(3)
C9A 0.032(3) 0.031(3) 0.022(3) -0.001(3) 0.001(2) 0.003(3)
C10A 0.026(3) 0.023(3) 0.026(3) 0.000(2) 0.004(2) -0.008(2)
C11A 0.034(3) 0.022(3) 0.030(3) 0.003(2) -0.001(3) -0.006(3)
C12A 0.053(4) 0.034(4) 0.026(3) 0.008(3) 0.001(3) -0.007(3)
C13A 0.041(4) 0.043(4) 0.028(3) -0.004(3) 0.013(3) -0.016(3)
C14A 0.031(3) 0.034(3) 0.036(4) -0.003(3) 0.007(3) -0.004(3)
Br1A 0.0358(4) 0.0523(4) 0.0536(4) -0.0055(3) 0.0058(3) 0.0104(3)
C15A 0.043(4) 0.027(3) 0.021(3) 0.002(2) 0.001(3) 0.000(3)
O1A 0.063(3) 0.027(3) 0.056(3) -0.004(2) -0.019(3) 0.003(2)
O2A 0.031(3) 0.054(3) 0.043(3) -0.016(2) -0.003(2) -0.005(2)
C16A 0.049(5) 0.064(6) 0.072(6) -0.038(4) 0.005(4) -0.017(4)
Fe1B 0.0269(4) 0.0292(5) 0.0229(4) -0.0006(4) 0.0012(3) -0.0006(4)
C1B 0.037(3) 0.026(3) 0.030(3) -0.004(3) 0.010(3) -0.010(3)
C2B 0.023(3) 0.052(4) 0.034(3) -0.006(3) 0.000(2) -0.007(3)
C3B 0.043(4) 0.058(5) 0.025(3) -0.007(3) -0.006(3) -0.017(4)
C4B 0.046(4) 0.037(4) 0.043(4) -0.018(3) 0.013(3) -0.008(3)
C5B 0.048(4) 0.023(3) 0.034(4) -0.006(3) 0.003(3) -0.008(3)
C6B 0.050(4) 0.036(4) 0.030(3) 0.000(3) 0.015(3) -0.007(3)
C7B 0.073(6) 0.061(5) 0.062(5) -0.023(4) 0.046(4) -0.033(4)
C8B 0.041(4) 0.037(4) 0.026(3) -0.004(3) 0.012(3) 0.001(3)
C9B 0.037(3) 0.030(3) 0.020(3) -0.004(3) -0.002(2) 0.004(3)
C10B 0.027(3) 0.023(3) 0.026(3) -0.002(2) -0.001(2) -0.001(2)
C11B 0.038(4) 0.023(3) 0.038(4) 0.002(3) 0.001(3) 0.004(3)
C12B 0.033(4) 0.040(4) 0.036(4) 0.005(3) 0.008(3) -0.011(3)
C13B 0.033(3) 0.036(4) 0.037(4) -0.007(3) 0.009(3) -0.008(3)
C14B 0.030(3) 0.031(3) 0.026(3) -0.002(3) -0.003(3) 0.000(3)
Br1B 0.0424(4) 0.0583(5) 0.0442(4) -0.0062(3) -0.0106(3) 0.0219(3)
C15B 0.050(4) 0.032(4) 0.026(3) -0.005(3) 0.003(3) 0.001(3)
O1B 0.069(3) 0.038(3) 0.070(3) -0.012(3) -0.022(3) 0.017(3)
O2B 0.035(3) 0.043(3) 0.060(3) -0.023(2) -0.005(2) 0.005(2)
C16B 0.049(5) 0.051(5) 0.079(6) -0.035(4) -0.006(4) -0.003(4)
Fe1C 0.0292(4) 0.0300(5) 0.0237(4) -0.0014(4) 0.0020(3) 0.0046(4)
C1C 0.033(3) 0.027(3) 0.025(3) 0.001(2) 0.000(3) 0.010(3)
C2C 0.034(3) 0.039(4) 0.036(4) 0.006(3) 0.008(3) 0.012(3)
C3C 0.049(4) 0.060(5) 0.025(3) 0.002(3) 0.010(3) 0.029(4)
C4C 0.048(4) 0.036(4) 0.046(4) -0.009(3) -0.006(3) 0.014(3)
C5C 0.034(4) 0.032(4) 0.042(4) -0.004(3) 0.000(3) 0.005(3)
C6C 0.031(3) 0.030(3) 0.036(3) 0.004(3) -0.002(3) 0.000(3)
C7C 0.049(4) 0.059(5) 0.044(4) -0.007(4) -0.013(3) 0.019(4)
C8C 0.039(4) 0.045(4) 0.024(3) -0.007(3) 0.001(3) 0.001(3)
C9C 0.033(3) 0.027(3) 0.028(3) 0.000(2) 0.006(3) -0.004(3)
C10C 0.030(3) 0.024(3) 0.021(3) 0.001(2) 0.005(2) 0.007(2)
C11C 0.035(3) 0.025(3) 0.040(4) 0.001(3) 0.007(3) 0.001(3)
C12C 0.046(4) 0.042(4) 0.026(3) 0.010(3) 0.007(3) 0.011(3)
C13C 0.034(4) 0.033(3) 0.031(3) -0.003(3) -0.007(3) 0.012(3)
C14C 0.027(3) 0.025(3) 0.025(3) -0.003(2) 0.002(2) 0.002(2)
Br1C 0.0328(3) 0.0465(4) 0.0522(4) 0.0013(3) 0.0095(3) -0.0065(3)
C15C 0.036(4) 0.037(4) 0.022(3) -0.004(3) 0.005(3) 0.005(3)
O1C 0.041(3) 0.041(3) 0.067(3) -0.016(2) 0.015(2) -0.011(2)
O2C 0.039(3) 0.043(3) 0.054(3) -0.018(2) -0.001(2) 0.004(2)
C16C 0.043(4) 0.051(5) 0.063(5) -0.024(4) 0.003(4) 0.011(3)

loop_
_atom_type_symbol
_atom_type_description
_atom_type_scat_dispersion_real
_atom_type_scat_dispersion_imag
_atom_type_scat_source
C C 0.0033 0.0016 'International Tables Vol C Tables 4.2.6.8 and 6.1.1.4'
H H 0.0000 0.0000 'International Tables Vol C Tables 4.2.6.8 and 6.1.1.4'
O O 0.0106 0.0060 'International Tables Vol C Tables 4.2.6.8 and 6.1.1.4'
Fe Fe 0.3463 0.8444 'International Tables Vol C Tables 4.2.6.8 and 6.1.1.4'
Br Br -0.2901 2.4595 'International Tables Vol C Tables 4.2.6.8 and 6.1.1.4'

loop_
_geom_angle_atom_site_label_1
_geom_angle_atom_site_label_2
_geom_angle_atom_site_label_3
_geom_angle
C10A Fe1A C1A 97.6(2)
C10A Fe1A C14A 41.5(2)
C1A Fe1A C14A 116.1(2)
C10A Fe1A C11A 41.2(2)
C1A Fe1A C11A 116.4(2)
C14A Fe1A C11A 68.5(3)
C10A Fe1A C2A 115.3(2)
C1A Fe1A C2A 41.0(2)
C14A Fe1A C2A 152.0(2)
C11A Fe1A C2A 104.5(3)
C10A Fe1A C5A 116.8(2)
C1A Fe1A C5A 41.3(2)
C14A Fe1A C5A 105.1(3)
C11A Fe1A C5A 153.3(2)
C2A Fe1A C5A 68.4(3)
C10A Fe1A C12A 69.4(2)
C1A Fe1A C12A 155.4(3)
C14A Fe1A C12A 68.4(3)
C11A Fe1A C12A 40.5(2)
C2A Fe1A C12A 124.7(3)
C5A Fe1A C12A 163.2(3)
C10A Fe1A C4A 156.5(3)
C1A Fe1A C4A 69.3(3)
C14A Fe1A C4A 125.8(3)
C11A Fe1A C4A 162.2(3)
C2A Fe1A C4A 68.0(3)
C5A Fe1A C4A 40.9(3)
C12A Fe1A C4A 129.6(3)
C10A Fe1A C13A 70.2(2)
C1A Fe1A C13A 155.8(3)
C14A Fe1A C13A 41.4(2)
C11A Fe1A C13A 68.6(3)
C2A Fe1A C13A 163.2(3)
C5A Fe1A C13A 124.7(3)
C12A Fe1A C13A 40.4(3)
C4A Fe1A C13A 113.8(3)
C10A Fe1A C3A 154.2(2)
C1A Fe1A C3A 69.1(2)
C14A Fe1A C3A 164.3(3)
C11A Fe1A C3A 123.9(3)
C2A Fe1A C3A 40.6(2)
C5A Fe1A C3A 68.3(3)
C12A Fe1A C3A 113.6(3)
C4A Fe1A C3A 40.2(3)
C13A Fe1A C3A 129.8(2)
C2A C1A C5A 107.2(5)
C2A C1A C6A 126.6(6)
C5A C1A C6A 126.2(6)
C2A C1A Fe1A 70.5(3)
C5A C1A Fe1A 70.3(3)
C6A C1A Fe1A 122.5(4)
C1A C2A C3A 109.0(6)
C1A C2A Fe1A 68.5(3)
C3A C2A Fe1A 70.7(3)
C4A C3A C2A 107.6(6)
C4A C3A Fe1A 69.6(4)
C2A C3A Fe1A 68.8(3)
C3A C4A C5A 108.3(6)
C3A C4A Fe1A 70.3(4)
C5A C4A Fe1A 69.0(3)
C4A C5A C1A 107.9(6)
C4A C5A Fe1A 70.1(3)
C1A C5A Fe1A 68.3(3)
C1A C6A C8A 113.3(5)
C1A C6A C7A 110.5(5)
C8A C6A C7A 109.1(5)
C6A C8A C9A 114.4(5)
C10A C9A C15A 108.8(5)
C10A C9A C8A 113.5(5)
C15A C9A C8A 107.6(5)
C11A C10A C14A 106.5(5)
C11A C10A C9A 127.6(5)
C14A C10A C9A 125.8(5)
C11A C10A Fe1A 70.4(3)
C14A C10A Fe1A 69.9(3)
C9A C10A Fe1A 122.7(4)
C12A C11A C10A 109.0(5)
C12A C11A Fe1A 70.4(3)
C10A C11A Fe1A 68.4(3)
C11A C12A C13A 109.0(6)
C11A C12A Fe1A 69.2(3)
C13A C12A Fe1A 70.1(3)
C12A C13A C14A 106.4(5)
C12A C13A Fe1A 69.6(3)
C14A C13A Fe1A 68.1(3)
C10A C14A C13A 109.0(5)
C10A C14A Br1A 126.6(5)
C13A C14A Br1A 124.4(5)
C10A C14A Fe1A 68.6(3)
C13A C14A Fe1A 70.5(3)
Br1A C14A Fe1A 127.0(3)
O1A C15A O2A 123.2(6)
O1A C15A C9A 125.1(6)
O2A C15A C9A 111.6(5)
C15A O2A C16A 116.0(6)
C14B Fe1B C10B 41.7(2)
C14B Fe1B C1B 117.2(2)
C10B Fe1B C1B 98.0(2)
C14B Fe1B C5B 105.3(3)
C10B Fe1B C5B 116.3(2)
C1B Fe1B C5B 41.1(2)
C14B Fe1B C2B 153.6(2)
C10B Fe1B C2B 116.2(2)
C1B Fe1B C2B 41.3(2)
C5B Fe1B C2B 68.6(3)
C14B Fe1B C11B 68.6(3)
C10B Fe1B C11B 41.5(2)
C1B Fe1B C11B 116.5(3)
C5B Fe1B C11B 153.0(2)
C2B Fe1B C11B 104.6(3)
C14B Fe1B C3B 162.8(3)
C10B Fe1B C3B 155.4(3)
C1B Fe1B C3B 69.0(3)
C5B Fe1B C3B 68.1(3)
C2B Fe1B C3B 40.6(2)
C11B Fe1B C3B 124.6(3)
C14B Fe1B C4B 124.4(3)
C10B Fe1B C4B 155.0(3)
C1B Fe1B C4B 68.8(2)
C5B Fe1B C4B 40.3(3)
C2B Fe1B C4B 68.4(3)
C11B Fe1B C4B 163.4(3)
C3B Fe1B C4B 40.6(3)
C14B Fe1B C13B 41.2(2)
C10B Fe1B C13B 70.2(2)
C1B Fe1B C13B 156.9(3)
C5B Fe1B C13B 125.5(3)
C2B Fe1B C13B 161.8(3)
C11B Fe1B C13B 68.2(3)
C3B Fe1B C13B 128.9(3)
C4B Fe1B C13B 113.7(3)
C14B Fe1B C12B 68.9(3)
C10B Fe1B C12B 70.1(2)
C1B Fe1B C12B 154.9(3)
C5B Fe1B C12B 164.0(3)
C2B Fe1B C12B 123.3(3)
C11B Fe1B C12B 40.5(3)
C3B Fe1B C12B 112.8(3)
C4B Fe1B C12B 129.9(3)
C13B Fe1B C12B 40.6(3)
C5B C1B C2B 107.1(5)
C5B C1B C6B 126.1(6)
C2B C1B C6B 126.8(6)
C5B C1B Fe1B 69.9(3)
C2B C1B Fe1B 70.0(3)
C6B C1B Fe1B 122.5(4)
C3B C2B C1B 108.0(6)
C3B C2B Fe1B 70.1(3)
C1B C2B Fe1B 68.7(3)
C2B C3B C4B 108.1(6)
C2B C3B Fe1B 69.2(3)
C4B C3B Fe1B 69.9(4)
C5B C4B C3B 107.9(6)
C5B C4B Fe1B 69.1(4)
C3B C4B Fe1B 69.6(4)
C4B C5B C1B 108.9(6)
C4B C5B Fe1B 70.7(4)
C1B C5B Fe1B 69.0(3)
C1B C6B C8B 113.4(5)
C1B C6B C7B 109.6(6)
C8B C6B C7B 109.3(6)
C6B C8B C9B 113.8(5)
C10B C9B C15B 110.2(5)
C10B C9B C8B 114.0(5)
C15B C9B C8B 109.2(5)
C14B C10B C11B 105.3(5)
C14B C10B C9B 126.9(5)
C11B C10B C9B 127.6(5)
C14B C10B Fe1B 68.8(3)
C11B C10B Fe1B 70.2(3)
C9B C10B Fe1B 122.3(4)
C12B C11B C10B 110.3(6)
C12B C11B Fe1B 71.1(4)
C10B C11B Fe1B 68.3(3)
C11B C12B C13B 106.8(6)
C11B C12B Fe1B 68.4(3)
C13B C12B Fe1B 68.8(4)
C14B C13B C12B 107.8(5)
C14B C13B Fe1B 67.6(3)
C12B C13B Fe1B 70.6(3)
C13B C14B C10B 109.7(5)
C13B C14B Br1B 124.2(5)
C10B C14B Br1B 126.0(4)
C13B C14B Fe1B 71.2(3)
C10B C14B Fe1B 69.5(3)
Br1B C14B Fe1B 127.3(3)
O1B C15B O2B 123.4(6)
O1B C15B C9B 125.7(6)
O2B C15B C9B 110.9(6)
C15B O2B C16B 116.1(5)
C14C Fe1C C10C 41.4(2)
C14C Fe1C C1C 117.2(2)
C10C Fe1C C1C 98.0(2)
C14C Fe1C C11C 68.7(2)
C10C Fe1C C11C 41.6(2)
C1C Fe1C C11C 116.0(3)
C14C Fe1C C2C 152.7(2)
C10C Fe1C C2C 115.5(3)
C1C Fe1C C2C 40.9(2)
C11C Fe1C C2C 103.6(3)
C14C Fe1C C5C 106.2(2)
C10C Fe1C C5C 117.2(2)
C1C Fe1C C5C 41.4(2)
C11C Fe1C C5C 153.4(3)
C2C Fe1C C5C 68.4(3)
C14C Fe1C C13C 41.1(2)
C10C Fe1C C13C 70.0(2)
C1C Fe1C C13C 156.8(2)
C11C Fe1C C13C 68.7(3)
C2C Fe1C C13C 162.3(3)
C5C Fe1C C13C 125.6(3)
C14C Fe1C C12C 68.3(2)
C10C Fe1C C12C 69.8(2)
C1C Fe1C C12C 155.1(3)
C11C Fe1C C12C 41.0(3)
C2C Fe1C C12C 123.8(3)
C5C Fe1C C12C 163.5(3)
C13C Fe1C C12C 40.2(3)
C14C Fe1C C3C 163.9(3)
C10C Fe1C C3C 154.7(3)
C1C Fe1C C3C 69.0(2)
C11C Fe1C C3C 123.5(3)
C2C Fe1C C3C 40.9(3)
C5C Fe1C C3C 67.9(3)
C13C Fe1C C3C 129.3(3)
C12C Fe1C C3C 112.9(3)
C14C Fe1C C4C 125.9(3)
C10C Fe1C C4C 156.1(3)
C1C Fe1C C4C 68.8(3)
C11C Fe1C C4C 162.1(3)
C2C Fe1C C4C 68.2(3)
C5C Fe1C C4C 40.1(3)
C13C Fe1C C4C 114.3(3)
C12C Fe1C C4C 129.7(3)
C3C Fe1C C4C 40.2(3)
C2C C1C C5C 106.9(5)
C2C C1C C6C 126.3(6)
C5C C1C C6C 126.8(5)
C2C C1C Fe1C 70.1(3)
C5C C1C Fe1C 69.9(3)
C6C C1C Fe1C 122.8(4)
C1C C2C C3C 108.6(6)
C1C C2C Fe1C 69.1(3)
C3C C2C Fe1C 70.5(3)
C4C C3C C2C 107.5(6)
C4C C3C Fe1C 70.0(4)
C2C C3C Fe1C 68.6(3)
C5C C4C C3C 108.4(6)
C5C C4C Fe1C 69.0(4)
C3C C4C Fe1C 69.9(4)
C4C C5C C1C 108.6(6)
C4C C5C Fe1C 70.8(4)
C1C C5C Fe1C 68.7(3)
C1C C6C C8C 112.7(5)
C1C C6C C7C 110.3(5)
C8C C6C C7C 111.5(6)
C6C C8C C9C 114.9(5)
C15C C9C C10C 110.3(5)
C15C C9C C8C 110.3(5)
C10C C9C C8C 114.7(5)
C14C C10C C11C 106.0(5)
C14C C10C C9C 127.5(5)
C11C C10C C9C 126.3(5)
C14C C10C Fe1C 69.1(3)
C11C C10C Fe1C 70.0(3)
C9C C10C Fe1C 121.5(4)
C12C C11C C10C 108.5(6)
C12C C11C Fe1C 70.4(4)
C10C C11C Fe1C 68.4(3)
C13C C12C C11C 108.4(5)
C13C C12C Fe1C 69.9(4)
C11C C12C Fe1C 68.7(3)
C12C C13C C14C 106.9(5)
C12C C13C Fe1C 69.9(4)
C14C C13C Fe1C 67.6(3)
C10C C14C C13C 110.2(5)
C10C C14C Br1C 125.3(4)
C13C C14C Br1C 124.4(5)
C10C C14C Fe1C 69.6(3)
C13C C14C Fe1C 71.3(3)
Br1C C14C Fe1C 128.9(3)
O1C C15C O2C 122.0(6)
O1C C15C C9C 125.9(6)
O2C C15C C9C 112.0(5)
C15C O2C C16C 116.7(5)

loop_
_geom_bond_atom_site_label_1
_geom_bond_atom_site_label_2
_geom_bond_distance
Fe1A C10A 2.004(5)
Fe1A C1A 2.009(6)
Fe1A C14A 2.022(6)
Fe1A C11A 2.031(6)
Fe1A C2A 2.035(6)
Fe1A C5A 2.036(6)
Fe1A C12A 2.047(6)
Fe1A C4A 2.051(6)
Fe1A C13A 2.054(6)
Fe1A C3A 2.060(6)
C1A C2A 1.416(9)
C1A C5A 1.428(9)
C1A C6A 1.509(8)
C2A C3A 1.420(9)
C3A C4A 1.412(9)
C4A C5A 1.427(9)
C6A C8A 1.522(8)
C6A C7A 1.534(8)
C8A C9A 1.535(8)
C9A C10A 1.509(7)
C9A C15A 1.516(9)
C10A C11A 1.421(8)
C10A C14A 1.426(8)
C11A C12A 1.411(8)
C12A C13A 1.416(9)
C13A C14A 1.441(9)
C14A Br1A 1.885(6)
C15A O1A 1.207(7)
C15A O2A 1.326(7)
O2A C16A 1.437(8)
Fe1B C14B 1.997(6)
Fe1B C10B 2.007(6)
Fe1B C1B 2.011(6)
Fe1B C5B 2.024(6)
Fe1B C2B 2.028(6)
Fe1B C11B 2.032(6)
Fe1B C3B 2.040(6)
Fe1B C4B 2.044(6)
Fe1B C13B 2.044(6)
Fe1B C12B 2.068(6)
C1B C5B 1.416(9)
C1B C2B 1.424(9)
C1B C6B 1.520(8)
C2B C3B 1.412(8)
C3B C4B 1.415(10)
C4B C5B 1.401(9)
C6B C8B 1.537(9)
C6B C7B 1.550(9)
C8B C9B 1.546(8)
C9B C10B 1.500(8)
C9B C15B 1.514(9)
C10B C14B 1.426(8)
C10B C11B 1.432(8)
C11B C12B 1.418(9)
C12B C13B 1.427(9)
C13B C14B 1.422(8)
C14B Br1B 1.886(6)
C15B O1B 1.201(8)
C15B O2B 1.324(8)
O2B C16B 1.461(8)
Fe1C C14C 2.001(6)
Fe1C C10C 2.007(5)
Fe1C C1C 2.016(6)
Fe1C C11C 2.028(6)
Fe1C C2C 2.029(6)
Fe1C C5C 2.033(7)
Fe1C C13C 2.050(6)
Fe1C C12C 2.050(6)
Fe1C C3C 2.055(6)
Fe1C C4C 2.056(7)
C1C C2C 1.412(8)
C1C C5C 1.431(9)
C1C C6C 1.517(8)
C2C C3C 1.427(9)
C3C C4C 1.412(10)
C4C C5C 1.403(9)
C6C C8C 1.522(9)
C6C C7C 1.537(8)
C8C C9C 1.530(9)
C9C C15C 1.507(9)
C9C C10C 1.507(8)
C10C C14C 1.416(8)
C10C C11C 1.433(8)
C11C C12C 1.427(9)
C12C C13C 1.411(9)
C13C C14C 1.421(8)
C14C Br1C 1.892(6)
C15C O1C 1.199(7)
C15C O2C 1.346(7)
O2C C16C 1.440(8)

loop_
_geom_torsion_atom_site_label_1
_geom_torsion_atom_site_label_2
_geom_torsion_atom_site_label_3
_geom_torsion_atom_site_label_4
_geom_torsion
C10A Fe1A C1A C2A -120.2(4)
C14A Fe1A C1A C2A -159.4(4)
C11A Fe1A C1A C2A -81.6(4)
C5A Fe1A C1A C2A 117.3(5)
C12A Fe1A C1A C2A -64.5(7)
C4A Fe1A C1A C2A 79.9(4)
C13A Fe1A C1A C2A -178.0(6)
C3A Fe1A C1A C2A 36.8(4)
C10A Fe1A C1A C5A 122.4(4)
C14A Fe1A C1A C5A 83.3(4)
C11A Fe1A C1A C5A 161.1(4)
C2A Fe1A C1A C5A -117.3(5)
C12A Fe1A C1A C5A 178.2(6)
C4A Fe1A C1A C5A -37.4(4)
C13A Fe1A C1A C5A 64.7(7)
C3A Fe1A C1A C5A -80.5(4)
C10A Fe1A C1A C6A 1.3(5)
C14A Fe1A C1A C6A -37.8(6)
C11A Fe1A C1A C6A 40.0(6)
C2A Fe1A C1A C6A 121.6(7)
C5A Fe1A C1A C6A -121.1(7)
C12A Fe1A C1A C6A 57.1(9)
C4A Fe1A C1A C6A -158.5(6)
C13A Fe1A C1A C6A -56.4(9)
C3A Fe1A C1A C6A 158.4(6)
C5A C1A C2A C3A 1.9(7)
C6A C1A C2A C3A -175.8(5)
Fe1A C1A C2A C3A -59.2(4)
C5A C1A C2A Fe1A 61.1(4)
C6A C1A C2A Fe1A -116.6(6)
C10A Fe1A C2A C1A 71.3(4)
C14A Fe1A C2A C1A 42.4(7)
C11A Fe1A C2A C1A 113.8(4)
C5A Fe1A C2A C1A -39.1(4)
C12A Fe1A C2A C1A 152.8(4)
C4A Fe1A C2A C1A -83.3(4)
C13A Fe1A C2A C1A 177.1(8)
C3A Fe1A C2A C1A -120.6(5)
C10A Fe1A C2A C3A -168.1(4)
C1A Fe1A C2A C3A 120.6(5)
C14A Fe1A C2A C3A 163.0(5)
C11A Fe1A C2A C3A -125.6(4)
C5A Fe1A C2A C3A 81.4(4)
C12A Fe1A C2A C3A -86.6(4)
C4A Fe1A C2A C3A 37.3(4)
C13A Fe1A C2A C3A -62.3(10)
C1A C2A C3A C4A -1.0(7)
Fe1A C2A C3A C4A -58.9(4)
C1A C2A C3A Fe1A 57.9(4)
C10A Fe1A C3A C4A 144.7(5)
C1A Fe1A C3A C4A 82.3(4)
C14A Fe1A C3A C4A -30.1(11)
C11A Fe1A C3A C4A -169.2(4)
C2A Fe1A C3A C4A 119.4(5)
C5A Fe1A C3A C4A 37.7(4)
C12A Fe1A C3A C4A -124.1(4)
C13A Fe1A C3A C4A -80.0(5)
C10A Fe1A C3A C2A 25.2(7)
C1A Fe1A C3A C2A -37.2(4)
C14A Fe1A C3A C2A -149.6(9)
C11A Fe1A C3A C2A 71.4(4)
C5A Fe1A C3A C2A -81.7(4)
C12A Fe1A C3A C2A 116.4(4)
C4A Fe1A C3A C2A -119.4(5)
C13A Fe1A C3A C2A 160.6(4)
C2A C3A C4A C5A -0.4(7)
Fe1A C3A C4A C5A -58.8(4)
C2A C3A C4A Fe1A 58.4(4)
C10A Fe1A C4A C3A -140.8(6)
C1A Fe1A C4A C3A -81.8(4)
C14A Fe1A C4A C3A 170.4(4)
C11A Fe1A C4A C3A 30.5(10)
C2A Fe1A C4A C3A -37.6(4)
C5A Fe1A C4A C3A -119.6(5)
C12A Fe1A C4A C3A 79.9(5)
C13A Fe1A C4A C3A 124.2(4)
C10A Fe1A C4A C5A -21.2(8)
C1A Fe1A C4A C5A 37.8(4)
C14A Fe1A C4A C5A -70.1(5)
C11A Fe1A C4A C5A 150.1(8)
C2A Fe1A C4A C5A 81.9(4)
C12A Fe1A C4A C5A -160.5(4)
C13A Fe1A C4A C5A -116.2(4)
C3A Fe1A C4A C5A 119.6(5)
C3A C4A C5A C1A 1.5(7)
Fe1A C4A C5A C1A -58.0(4)
C3A C4A C5A Fe1A 59.5(4)
C2A C1A C5A C4A -2.1(7)
C6A C1A C5A C4A 175.6(5)
Fe1A C1A C5A C4A 59.1(4)
C2A C1A C5A Fe1A -61.2(4)
C6A C1A C5A Fe1A 116.5(6)
C10A Fe1A C5A C4A 170.7(4)
C1A Fe1A C5A C4A -119.7(6)
C14A Fe1A C5A C4A 127.8(4)
C11A Fe1A C5A C4A -160.1(5)
C2A Fe1A C5A C4A -80.9(4)
C12A Fe1A C5A C4A 62.9(11)
C13A Fe1A C5A C4A 87.1(5)
C3A Fe1A C5A C4A -37.1(4)
C10A Fe1A C5A C1A -69.6(4)
C14A Fe1A C5A C1A -112.5(4)
C11A Fe1A C5A C1A -40.4(7)
C2A Fe1A C5A C1A 38.8(4)
C12A Fe1A C5A C1A -177.3(8)
C4A Fe1A C5A C1A 119.7(6)
C13A Fe1A C5A C1A -153.2(3)
C3A Fe1A C5A C1A 82.6(4)
C2A C1A C6A C8A 57.0(8)
C5A C1A C6A C8A -120.3(6)
Fe1A C1A C6A C8A -31.9(7)
C2A C1A C6A C7A -65.8(8)
C5A C1A C6A C7A 116.9(7)
Fe1A C1A C6A C7A -154.7(5)
C1A C6A C8A C9A 68.4(7)
C7A C6A C8A C9A -168.0(5)
C6A C8A C9A C10A -67.8(6)
C6A C8A C9A C15A 171.7(5)
C15A C9A C10A C11A 60.9(7)
C8A C9A C10A C11A -58.9(8)
C15A C9A C10A C14A -121.9(6)
C8A C9A C10A C14A 118.3(6)
C15A C9A C10A Fe1A 150.4(4)
C8A C9A C10A Fe1A 30.6(7)
C1A Fe1A C10A C11A 121.9(4)
C14A Fe1A C10A C11A -116.8(5)
C2A Fe1A C10A C11A 83.1(4)
C5A Fe1A C10A C11A 160.6(4)
C12A Fe1A C10A C11A -36.5(4)
C4A Fe1A C10A C11A 176.0(6)
C13A Fe1A C10A C11A -79.7(4)
C3A Fe1A C10A C11A 65.3(6)
C1A Fe1A C10A C14A -121.2(4)
C11A Fe1A C10A C14A 116.8(5)
C2A Fe1A C10A C14A -160.0(4)
C5A Fe1A C10A C14A -82.6(4)
C12A Fe1A C10A C14A 80.3(4)
C4A Fe1A C10A C14A -67.2(7)
C13A Fe1A C10A C14A 37.2(4)
C3A Fe1A C10A C14A -177.9(5)
C1A Fe1A C10A C9A -0.8(5)
C14A Fe1A C10A C9A 120.4(6)
C11A Fe1A C10A C9A -122.8(6)
C2A Fe1A C10A C9A -39.6(5)
C5A Fe1A C10A C9A 37.8(5)
C12A Fe1A C10A C9A -159.3(5)
C4A Fe1A C10A C9A 53.2(8)
C13A Fe1A C10A C9A 157.5(5)
C3A Fe1A C10A C9A -57.5(8)
C14A C10A C11A C12A -2.2(6)
C9A C10A C11A C12A 175.4(6)
Fe1A C10A C11A C12A 58.7(4)
C14A C10A C11A Fe1A -61.0(4)
C9A C10A C11A Fe1A 116.7(6)
C10A Fe1A C11A C12A -120.9(5)
C1A Fe1A C11A C12A 169.2(4)
C14A Fe1A C11A C12A -81.5(4)
C2A Fe1A C11A C12A 127.1(4)
C5A Fe1A C11A C12A -162.3(6)
C4A Fe1A C11A C12A 64.3(10)
C13A Fe1A C11A C12A -36.8(4)
C3A Fe1A C11A C12A 87.6(4)
C1A Fe1A C11A C10A -69.9(4)
C14A Fe1A C11A C10A 39.4(3)
C2A Fe1A C11A C10A -112.0(4)
C5A Fe1A C11A C10A -41.4(7)
C12A Fe1A C11A C10A 120.9(5)
C4A Fe1A C11A C10A -174.8(7)
C13A Fe1A C11A C10A 84.1(4)
C3A Fe1A C11A C10A -151.6(3)
C10A C11A C12A C13A 1.3(7)
Fe1A C11A C12A C13A 58.9(4)
C10A C11A C12A Fe1A -57.5(4)
C10A Fe1A C12A C11A 37.2(4)
C1A Fe1A C12A C11A -23.9(8)
C14A Fe1A C12A C11A 81.8(4)
C2A Fe1A C12A C11A -70.0(5)
C5A Fe1A C12A C11A 151.9(8)
C4A Fe1A C12A C11A -159.0(4)
C13A Fe1A C12A C11A 120.6(5)
C3A Fe1A C12A C11A -115.1(4)
C10A Fe1A C12A C13A -83.4(4)
C1A Fe1A C12A C13A -144.5(6)
C14A Fe1A C12A C13A -38.8(4)
C11A Fe1A C12A C13A -120.6(5)
C2A Fe1A C12A C13A 169.5(4)
C5A Fe1A C12A C13A 31.3(11)
C4A Fe1A C12A C13A 80.4(5)
C3A Fe1A C12A C13A 124.3(4)
C11A C12A C13A C14A 0.1(7)
Fe1A C12A C13A C14A 58.4(4)
C11A C12A C13A Fe1A -58.3(4)
C10A Fe1A C13A C12A 81.0(4)
C1A Fe1A C13A C12A 144.0(6)
C14A Fe1A C13A C12A 118.3(5)
C11A Fe1A C13A C12A 36.9(4)
C2A Fe1A C13A C12A -31.4(10)
C5A Fe1A C13A C12A -169.5(4)
C4A Fe1A C13A C12A -123.9(4)
C3A Fe1A C13A C12A -80.0(5)
C10A Fe1A C13A C14A -37.2(4)
C1A Fe1A C13A C14A 25.7(8)
C11A Fe1A C13A C14A -81.4(4)
C2A Fe1A C13A C14A -149.7(8)
C5A Fe1A C13A C14A 72.2(4)
C12A Fe1A C13A C14A -118.3(5)
C4A Fe1A C13A C14A 117.8(4)
C3A Fe1A C13A C14A 161.8(4)
C11A C10A C14A C13A 2.3(6)
C9A C10A C14A C13A -175.4(5)
Fe1A C10A C14A C13A -59.0(4)
C11A C10A C14A Br1A -177.8(4)
C9A C10A C14A Br1A 4.5(9)
Fe1A C10A C14A Br1A 120.9(5)
C11A C10A C14A Fe1A 61.3(4)
C9A C10A C14A Fe1A -116.4(6)
C12A C13A C14A C10A -1.5(7)
Fe1A C13A C14A C10A 57.8(4)
C12A C13A C14A Br1A 178.6(4)
Fe1A C13A C14A Br1A -122.1(5)
C12A C13A C14A Fe1A -59.3(4)
C1A Fe1A C14A C10A 70.7(4)
C11A Fe1A C14A C10A -39.2(3)
C2A Fe1A C14A C10A 41.2(7)
C5A Fe1A C14A C10A 113.5(4)
C12A Fe1A C14A C10A -82.9(4)
C4A Fe1A C14A C10A 153.1(3)
C13A Fe1A C14A C10A -120.7(5)
C3A Fe1A C14A C10A 176.6(8)
C10A Fe1A C14A C13A 120.7(5)
C1A Fe1A C14A C13A -168.6(4)
C11A Fe1A C14A C13A 81.5(4)
C2A Fe1A C14A C13A 161.9(5)
C5A Fe1A C14A C13A -125.8(4)
C12A Fe1A C14A C13A 37.9(4)
C4A Fe1A C14A C13A -86.2(5)
C3A Fe1A C14A C13A -62.7(11)
C10A Fe1A C14A Br1A -120.4(5)
C1A Fe1A C14A Br1A -49.7(5)
C11A Fe1A C14A Br1A -159.6(5)
C2A Fe1A C14A Br1A -79.2(7)
C5A Fe1A C14A Br1A -6.9(4)
C12A Fe1A C14A Br1A 156.7(5)
C4A Fe1A C14A Br1A 32.7(5)
C13A Fe1A C14A Br1A 118.9(6)
C3A Fe1A C14A Br1A 56.2(11)
C10A C9A C15A O1A -74.4(8)
C8A C9A C15A O1A 49.0(8)
C10A C9A C15A O2A 109.2(5)
C8A C9A C15A O2A -127.4(5)
O1A C15A O2A C16A 4.2(9)
C9A C15A O2A C16A -179.3(6)
C14B Fe1B C1B C5B -82.0(4)
C10B Fe1B C1B C5B -121.2(4)
C2B Fe1B C1B C5B 117.7(5)
C11B Fe1B C1B C5B -160.4(4)
C3B Fe1B C1B C5B 80.4(4)
C4B Fe1B C1B C5B 36.8(4)
C13B Fe1B C1B C5B -64.1(7)
C12B Fe1B C1B C5B 179.6(6)
C14B Fe1B C1B C2B 160.2(4)
C10B Fe1B C1B C2B 121.1(4)
C5B Fe1B C1B C2B -117.7(5)
C11B Fe1B C1B C2B 81.9(4)
C3B Fe1B C1B C2B -37.3(4)
C4B Fe1B C1B C2B -80.9(4)
C13B Fe1B C1B C2B 178.2(6)
C12B Fe1B C1B C2B 61.9(7)
C14B Fe1B C1B C6B 38.6(6)
C10B Fe1B C1B C6B -0.5(6)
C5B Fe1B C1B C6B 120.7(7)
C2B Fe1B C1B C6B -121.6(7)
C11B Fe1B C1B C6B -39.7(6)
C3B Fe1B C1B C6B -158.9(6)
C4B Fe1B C1B C6B 157.5(6)
C13B Fe1B C1B C6B 56.6(9)
C12B Fe1B C1B C6B -59.7(9)
C5B C1B C2B C3B -1.1(7)
C6B C1B C2B C3B 175.6(6)
Fe1B C1B C2B C3B 59.3(4)
C5B C1B C2B Fe1B -60.4(4)
C6B C1B C2B Fe1B 116.3(6)
C14B Fe1B C2B C3B -162.2(6)
C10B Fe1B C2B C3B 169.4(4)
C1B Fe1B C2B C3B -119.6(6)
C5B Fe1B C2B C3B -80.9(4)
C11B Fe1B C2B C3B 126.6(4)
C4B Fe1B C2B C3B -37.5(4)
C13B Fe1B C2B C3B 62.7(10)
C12B Fe1B C2B C3B 87.0(5)
C14B Fe1B C2B C1B -42.6(8)
C10B Fe1B C2B C1B -71.0(4)
C5B Fe1B C2B C1B 38.7(4)
C11B Fe1B C2B C1B -113.7(4)
C3B Fe1B C2B C1B 119.6(6)
C4B Fe1B C2B C1B 82.1(4)
C13B Fe1B C2B C1B -177.7(7)
C12B Fe1B C2B C1B -153.4(4)
C1B C2B C3B C4B 0.9(7)
Fe1B C2B C3B C4B 59.3(5)
C1B C2B C3B Fe1B -58.4(4)
C14B Fe1B C3B C2B 152.6(8)
C10B Fe1B C3B C2B -23.4(8)
C1B Fe1B C3B C2B 37.9(4)
C5B Fe1B C3B C2B 82.2(4)
C11B Fe1B C3B C2B -70.5(5)
C4B Fe1B C3B C2B 119.5(6)
C13B Fe1B C3B C2B -159.1(4)
C12B Fe1B C3B C2B -115.1(4)
C14B Fe1B C3B C4B 33.1(11)
C10B Fe1B C3B C4B -142.9(6)
C1B Fe1B C3B C4B -81.6(4)
C5B Fe1B C3B C4B -37.3(4)
C2B Fe1B C3B C4B -119.5(6)
C11B Fe1B C3B C4B 170.0(4)
C13B Fe1B C3B C4B 81.4(5)
C12B Fe1B C3B C4B 125.4(4)
C2B C3B C4B C5B -0.3(7)
Fe1B C3B C4B C5B 58.6(4)
C2B C3B C4B Fe1B -58.9(4)
C14B Fe1B C4B C5B 71.7(5)
C10B Fe1B C4B C5B 24.0(8)
C1B Fe1B C4B C5B -37.5(4)
C2B Fe1B C4B C5B -82.0(4)
C11B Fe1B C4B C5B -149.6(9)
C3B Fe1B C4B C5B -119.6(6)
C13B Fe1B C4B C5B 117.6(4)
C12B Fe1B C4B C5B 162.0(4)
C14B Fe1B C4B C3B -168.7(4)
C10B Fe1B C4B C3B 143.5(6)
C1B Fe1B C4B C3B 82.0(4)
C5B Fe1B C4B C3B 119.6(6)
C2B Fe1B C4B C3B 37.6(4)
C11B Fe1B C4B C3B -30.1(11)
C13B Fe1B C4B C3B -122.8(4)
C12B Fe1B C4B C3B -78.4(5)
C3B C4B C5B C1B -0.4(7)
Fe1B C4B C5B C1B 58.5(4)
C3B C4B C5B Fe1B -58.9(5)
C2B C1B C5B C4B 1.0(7)
C6B C1B C5B C4B -175.8(6)
Fe1B C1B C5B C4B -59.5(4)
C2B C1B C5B Fe1B 60.5(4)
C6B C1B C5B Fe1B -116.2(6)
C14B Fe1B C5B C4B -125.7(4)
C10B Fe1B C5B C4B -169.0(4)
C1B Fe1B C5B C4B 120.2(6)
C2B Fe1B C5B C4B 81.4(4)
C11B Fe1B C5B C4B 161.5(5)
C3B Fe1B C5B C4B 37.5(4)
C13B Fe1B C5B C4B -85.4(5)
C12B Fe1B C5B C4B -59.1(11)
C14B Fe1B C5B C1B 114.1(4)
C10B Fe1B C5B C1B 70.8(4)
C2B Fe1B C5B C1B -38.9(4)
C11B Fe1B C5B C1B 41.2(7)
C3B Fe1B C5B C1B -82.7(4)
C4B Fe1B C5B C1B -120.2(6)
C13B Fe1B C5B C1B 154.3(4)
C12B Fe1B C5B C1B -179.3(9)
C5B C1B C6B C8B 118.4(7)
C2B C1B C6B C8B -57.7(8)
Fe1B C1B C6B C8B 30.7(8)
C5B C1B C6B C7B -119.1(7)
C2B C1B C6B C7B 64.8(8)
Fe1B C1B C6B C7B 153.1(5)
C1B C6B C8B C9B -67.3(7)
C7B C6B C8B C9B 170.1(6)
C6B C8B C9B C10B 68.5(7)
C6B C8B C9B C15B -167.7(5)
C15B C9B C10B C14B 118.2(7)
C8B C9B C10B C14B -118.7(7)
C15B C9B C10B C11B -66.3(8)
C8B C9B C10B C11B 56.8(8)
C15B C9B C10B Fe1B -155.3(4)
C8B C9B C10B Fe1B -32.1(7)
C1B Fe1B C10B C14B 122.4(4)
C5B Fe1B C10B C14B 83.6(4)
C2B Fe1B C10B C14B 161.5(4)
C11B Fe1B C10B C14B -116.2(5)
C3B Fe1B C10B C14B 178.2(6)
C4B Fe1B C10B C14B 66.6(7)
C13B Fe1B C10B C14B -37.1(4)
C12B Fe1B C10B C14B -80.4(4)
C14B Fe1B C10B C11B 116.2(5)
C1B Fe1B C10B C11B -121.4(4)
C5B Fe1B C10B C11B -160.2(4)
C2B Fe1B C10B C11B -82.4(4)
C3B Fe1B C10B C11B -65.6(7)
C4B Fe1B C10B C11B -177.3(6)
C13B Fe1B C10B C11B 79.1(4)
C12B Fe1B C10B C11B 35.8(4)
C14B Fe1B C10B C9B -121.1(6)
C1B Fe1B C10B C9B 1.3(5)
C5B Fe1B C10B C9B -37.5(6)
C2B Fe1B C10B C9B 40.3(6)
C11B Fe1B C10B C9B 122.7(6)
C3B Fe1B C10B C9B 57.1(9)
C4B Fe1B C10B C9B -54.6(8)
C13B Fe1B C10B C9B -158.2(5)
C12B Fe1B C10B C9B 158.5(5)
C14B C10B C11B C12B 1.4(7)
C9B C10B C11B C12B -174.8(6)
Fe1B C10B C11B C12B -58.7(5)
C14B C10B C11B Fe1B 60.2(4)
C9B C10B C11B Fe1B -116.1(6)
C14B Fe1B C11B C12B 82.2(4)
C10B Fe1B C11B C12B 122.1(5)
C1B Fe1B C11B C12B -167.1(4)
C5B Fe1B C11B C12B 164.0(6)
C2B Fe1B C11B C12B -124.6(4)
C3B Fe1B C11B C12B -85.3(4)
C4B Fe1B C11B C12B -62.0(10)
C13B Fe1B C11B C12B 37.7(4)
C14B Fe1B C11B C10B -39.9(3)
C1B Fe1B C11B C10B 70.8(4)
C5B Fe1B C11B C10B 41.9(7)
C2B Fe1B C11B C10B 113.3(4)
C3B Fe1B C11B C10B 152.6(3)
C4B Fe1B C11B C10B 175.9(8)
C13B Fe1B C11B C10B -84.3(4)
C12B Fe1B C11B C10B -122.1(5)
C10B C11B C12B C13B -1.2(7)
Fe1B C11B C12B C13B -58.3(4)
C10B C11B C12B Fe1B 57.1(4)
C14B Fe1B C12B C11B -81.4(4)
C10B Fe1B C12B C11B -36.7(4)
C1B Fe1B C12B C11B 28.1(8)
C5B Fe1B C12B C11B -152.9(9)
C2B Fe1B C12B C11B 72.2(5)
C3B Fe1B C12B C11B 117.1(4)
C4B Fe1B C12B C11B 160.8(4)
C13B Fe1B C12B C11B -119.2(5)
C14B Fe1B C12B C13B 37.8(4)
C10B Fe1B C12B C13B 82.5(4)
C1B Fe1B C12B C13B 147.3(6)
C5B Fe1B C12B C13B -33.7(11)
C2B Fe1B C12B C13B -168.6(4)
C11B Fe1B C12B C13B 119.2(5)
C3B Fe1B C12B C13B -123.8(4)
C4B Fe1B C12B C13B -80.1(5)
C11B C12B C13B C14B 0.5(7)
Fe1B C12B C13B C14B -57.5(4)
C11B C12B C13B Fe1B 58.0(4)
C10B Fe1B C13B C14B 37.5(4)
C1B Fe1B C13B C14B -24.6(8)
C5B Fe1B C13B C14B -71.2(4)
C2B Fe1B C13B C14B 151.6(8)
C11B Fe1B C13B C14B 82.1(4)
C3B Fe1B C13B C14B -160.4(4)
C4B Fe1B C13B C14B -115.9(4)
C12B Fe1B C13B C14B 119.7(5)
C14B Fe1B C13B C12B -119.7(5)
C10B Fe1B C13B C12B -82.1(4)
C1B Fe1B C13B C12B -144.3(6)
C5B Fe1B C13B C12B 169.2(4)
C2B Fe1B C13B C12B 31.9(10)
C11B Fe1B C13B C12B -37.6(4)
C3B Fe1B C13B C12B 79.9(5)
C4B Fe1B C13B C12B 124.4(4)
C12B C13B C14B C10B 0.4(7)
Fe1B C13B C14B C10B -59.0(4)
C12B C13B C14B Br1B -177.7(4)
Fe1B C13B C14B Br1B 122.9(5)
C12B C13B C14B Fe1B 59.4(4)
C11B C10B C14B C13B -1.1(7)
C9B C10B C14B C13B 175.2(5)
Fe1B C10B C14B C13B 60.0(4)
C11B C10B C14B Br1B 177.0(4)
C9B C10B C14B Br1B -6.7(9)
Fe1B C10B C14B Br1B -121.9(5)
C11B C10B C14B Fe1B -61.1(4)
C9B C10B C14B Fe1B 115.2(6)
C10B Fe1B C14B C13B -120.5(5)
C1B Fe1B C14B C13B 169.4(4)
C5B Fe1B C14B C13B 127.0(4)
C2B Fe1B C14B C13B -160.4(6)
C11B Fe1B C14B C13B -80.8(4)
C3B Fe1B C14B C13B 62.0(10)
C4B Fe1B C14B C13B 87.5(4)
C12B Fe1B C14B C13B -37.3(4)
C1B Fe1B C14B C10B -70.0(4)
C5B Fe1B C14B C10B -112.5(4)
C2B Fe1B C14B C10B -39.9(7)
C11B Fe1B C14B C10B 39.7(3)
C3B Fe1B C14B C10B -177.5(8)
C4B Fe1B C14B C10B -152.0(4)
C13B Fe1B C14B C10B 120.5(5)
C12B Fe1B C14B C10B 83.2(4)
C10B Fe1B C14B Br1B 120.3(5)
C1B Fe1B C14B Br1B 50.3(5)
C5B Fe1B C14B Br1B 7.8(4)
C2B Fe1B C14B Br1B 80.4(7)
C11B Fe1B C14B Br1B 160.0(5)
C3B Fe1B C14B Br1B -57.2(10)
C4B Fe1B C14B Br1B -31.7(5)
C13B Fe1B C14B Br1B -119.2(6)
C12B Fe1B C14B Br1B -156.5(5)
C10B C9B C15B O1B 88.1(8)
C8B C9B C15B O1B -37.9(9)
C10B C9B C15B O2B -95.1(6)
C8B C9B C15B O2B 138.9(5)
O1B C15B O2B C16B -1.6(10)
C9B C15B O2B C16B -178.5(6)
C14C Fe1C C1C C2C 158.8(4)
C10C Fe1C C1C C2C 120.1(4)
C11C Fe1C C1C C2C 80.6(4)
C5C Fe1C C1C C2C -117.5(5)
C13C Fe1C C1C C2C 176.9(6)
C12C Fe1C C1C C2C 61.8(7)
C3C Fe1C C1C C2C -37.5(4)
C4C Fe1C C1C C2C -80.7(4)
C14C Fe1C C1C C5C -83.7(4)
C10C Fe1C C1C C5C -122.5(4)
C11C Fe1C C1C C5C -162.0(3)
C2C Fe1C C1C C5C 117.5(5)
C13C Fe1C C1C C5C -65.7(7)
C12C Fe1C C1C C5C 179.2(5)
C3C Fe1C C1C C5C 80.0(4)
C4C Fe1C C1C C5C 36.8(4)
C14C Fe1C C1C C6C 37.8(6)
C10C Fe1C C1C C6C -1.0(5)
C11C Fe1C C1C C6C -40.5(6)
C2C Fe1C C1C C6C -121.0(7)
C5C Fe1C C1C C6C 121.5(6)
C13C Fe1C C1C C6C 55.8(9)
C12C Fe1C C1C C6C -59.2(8)
C3C Fe1C C1C C6C -158.5(6)
C4C Fe1C C1C C6C 158.3(6)
C5C C1C C2C C3C -1.0(7)
C6C C1C C2C C3C 176.3(5)
Fe1C C1C C2C C3C 59.6(4)
C5C C1C C2C Fe1C -60.6(4)
C6C C1C C2C Fe1C 116.7(6)
C14C Fe1C C2C C1C -44.4(7)
C10C Fe1C C2C C1C -71.7(4)
C11C Fe1C C2C C1C -114.2(4)
C5C Fe1C C2C C1C 39.1(4)
C13C Fe1C C2C C1C -175.9(7)
C12C Fe1C C2C C1C -153.5(4)
C3C Fe1C C2C C1C 119.8(6)
C4C Fe1C C2C C1C 82.5(4)
C14C Fe1C C2C C3C -164.3(5)
C10C Fe1C C2C C3C 168.5(4)
C1C Fe1C C2C C3C -119.8(6)
C11C Fe1C C2C C3C 126.0(4)
C5C Fe1C C2C C3C -80.7(4)
C13C Fe1C C2C C3C 64.2(10)
C12C Fe1C C2C C3C 86.6(5)
C4C Fe1C C2C C3C -37.4(4)
C1C C2C C3C C4C 0.7(7)
Fe1C C2C C3C C4C 59.4(4)
C1C C2C C3C Fe1C -58.7(4)
C14C Fe1C C3C C4C 34.3(11)
C10C Fe1C C3C C4C -144.1(5)
C1C Fe1C C3C C4C -81.7(4)
C11C Fe1C C3C C4C 170.4(4)
C2C Fe1C C3C C4C -119.1(6)
C5C Fe1C C3C C4C -37.0(4)
C13C Fe1C C3C C4C 81.6(5)
C12C Fe1C C3C C4C 125.1(4)
C14C Fe1C C3C C2C 153.4(8)
C10C Fe1C C3C C2C -25.0(8)
C1C Fe1C C3C C2C 37.4(4)
C11C Fe1C C3C C2C -70.5(5)
C5C Fe1C C3C C2C 82.1(4)
C13C Fe1C C3C C2C -159.3(4)
C12C Fe1C C3C C2C -115.8(4)
C4C Fe1C C3C C2C 119.1(6)
C2C C3C C4C C5C -0.1(7)
Fe1C C3C C4C C5C 58.4(5)
C2C C3C C4C Fe1C -58.5(4)
C14C Fe1C C4C C5C 71.1(5)
C10C Fe1C C4C C5C 21.8(8)
C1C Fe1C C4C C5C -37.9(4)
C11C Fe1C C4C C5C -147.1(8)
C2C Fe1C C4C C5C -82.0(4)
C13C Fe1C C4C C5C 117.1(4)
C12C Fe1C C4C C5C 161.5(4)
C3C Fe1C C4C C5C -120.1(6)
C14C Fe1C C4C C3C -168.9(4)
C10C Fe1C C4C C3C 141.9(6)
C1C Fe1C C4C C3C 82.1(4)
C11C Fe1C C4C C3C -27.0(10)
C2C Fe1C C4C C3C 38.1(4)
C5C Fe1C C4C C3C 120.1(6)
C13C Fe1C C4C C3C -122.9(4)
C12C Fe1C C4C C3C -78.4(5)
C3C C4C C5C C1C -0.5(7)
Fe1C C4C C5C C1C 58.4(4)
C3C C4C C5C Fe1C -58.9(5)
C2C C1C C5C C4C 0.9(7)
C6C C1C C5C C4C -176.4(5)
Fe1C C1C C5C C4C -59.8(4)
C2C C1C C5C Fe1C 60.7(4)
C6C C1C C5C Fe1C -116.6(6)
C14C Fe1C C5C C4C -127.1(4)
C10C Fe1C C5C C4C -170.2(4)
C1C Fe1C C5C C4C 119.9(6)
C11C Fe1C C5C C4C 158.2(5)
C2C Fe1C C5C C4C 81.3(4)
C13C Fe1C C5C C4C -86.3(5)
C12C Fe1C C5C C4C -59.0(10)
C3C Fe1C C5C C4C 37.0(4)
C14C Fe1C C5C C1C 113.0(4)
C10C Fe1C C5C C1C 69.9(4)
C11C Fe1C C5C C1C 38.3(7)
C2C Fe1C C5C C1C -38.6(3)
C13C Fe1C C5C C1C 153.8(3)
C12C Fe1C C5C C1C -178.9(8)
C3C Fe1C C5C C1C -82.8(4)
C4C Fe1C C5C C1C -119.9(6)
C2C C1C C6C C8C -57.3(8)
C5C C1C C6C C8C 119.4(7)
Fe1C C1C C6C C8C 31.0(7)
C2C C1C C6C C7C 67.9(8)
C5C C1C C6C C7C -115.4(7)
Fe1C C1C C6C C7C 156.2(5)
C1C C6C C8C C9C -67.5(7)
C7C C6C C8C C9C 167.9(5)
C6C C8C C9C C15C -166.2(5)
C6C C8C C9C C10C 68.4(7)
C15C C9C C10C C14C 117.2(6)
C8C C9C C10C C14C -117.4(6)
C15C C9C C10C C11C -68.8(7)
C8C C9C C10C C11C 56.5(8)
C15C C9C C10C Fe1C -156.1(4)
C8C C9C C10C Fe1C -30.7(7)
C1C Fe1C C10C C14C 122.6(3)
C11C Fe1C C10C C14C -116.9(5)
C2C Fe1C C10C C14C 161.5(3)
C5C Fe1C C10C C14C 83.8(4)
C13C Fe1C C10C C14C -36.8(3)
C12C Fe1C C10C C14C -79.8(4)
C3C Fe1C C10C C14C 179.3(5)
C4C Fe1C C10C C14C 68.2(7)
C14C Fe1C C10C C11C 116.9(5)
C1C Fe1C C10C C11C -120.5(4)
C2C Fe1C C10C C11C -81.6(4)
C5C Fe1C C10C C11C -159.3(4)
C13C Fe1C C10C C11C 80.1(4)
C12C Fe1C C10C C11C 37.1(4)
C3C Fe1C C10C C11C -63.8(7)
C4C Fe1C C10C C11C -174.9(6)
C14C Fe1C C10C C9C -122.0(6)
C1C Fe1C C10C C9C 0.6(5)
C11C Fe1C C10C C9C 121.1(6)
C2C Fe1C C10C C9C 39.5(5)
C5C Fe1C C10C C9C -38.2(6)
C13C Fe1C C10C C9C -158.8(5)
C12C Fe1C C10C C9C 158.2(5)
C3C Fe1C C10C C9C 57.3(8)
C4C Fe1C C10C C9C -53.8(9)
C14C C10C C11C C12C 0.9(6)
C9C C10C C11C C12C -174.0(5)
Fe1C C10C C11C C12C -59.1(4)
C14C C10C C11C Fe1C 60.0(4)
C9C C10C C11C Fe1C -114.9(6)
C14C Fe1C C11C C12C 81.0(4)
C10C Fe1C C11C C12C 120.2(5)
C1C Fe1C C11C C12C -168.1(4)
C2C Fe1C C11C C12C -126.5(4)
C5C Fe1C C11C C12C 164.8(5)
C13C Fe1C C11C C12C 36.8(4)
C3C Fe1C C11C C12C -87.1(4)
C4C Fe1C C11C C12C -66.5(9)
C14C Fe1C C11C C10C -39.2(3)
C1C Fe1C C11C C10C 71.7(4)
C2C Fe1C C11C C10C 113.3(4)
C5C Fe1C C11C C10C 44.5(7)
C13C Fe1C C11C C10C -83.4(4)
C12C Fe1C C11C C10C -120.2(5)
C3C Fe1C C11C C10C 152.7(4)
C4C Fe1C C11C C10C 173.3(8)
C10C C11C C12C C13C -0.8(7)
Fe1C C11C C12C C13C -58.7(4)
C10C C11C C12C Fe1C 57.9(4)
C14C Fe1C C12C C13C 38.2(4)
C10C Fe1C C12C C13C 82.6(4)
C1C Fe1C C12C C13C 146.4(5)
C11C Fe1C C12C C13C 120.3(5)
C2C Fe1C C12C C13C -169.7(4)
C5C Fe1C C12C C13C -35.3(11)
C3C Fe1C C12C C13C -124.5(4)
C4C Fe1C C12C C13C -81.2(5)
C14C Fe1C C12C C11C -82.1(4)
C10C Fe1C C12C C11C -37.7(4)
C1C Fe1C C12C C11C 26.2(8)
C2C Fe1C C12C C11C 70.1(4)
C5C Fe1C C12C C11C -155.6(8)
C13C Fe1C C12C C11C -120.3(5)
C3C Fe1C C12C C11C 115.3(4)
C4C Fe1C C12C C11C 158.6(4)
C11C C12C C13C C14C 0.4(7)
Fe1C C12C C13C C14C -57.6(4)
C11C C12C C13C Fe1C 58.0(4)
C14C Fe1C C13C C12C -119.1(5)
C10C Fe1C C13C C12C -82.0(4)
C1C Fe1C C13C C12C -143.8(6)
C11C Fe1C C13C C12C -37.4(4)
C2C Fe1C C13C C12C 29.4(10)
C5C Fe1C C13C C12C 168.3(4)
C3C Fe1C C13C C12C 79.0(5)
C4C Fe1C C13C C12C 123.5(4)
C10C Fe1C C13C C14C 37.1(3)
C1C Fe1C C13C C14C -24.8(8)
C11C Fe1C C13C C14C 81.7(4)
C2C Fe1C C13C C14C 148.5(8)
C5C Fe1C C13C C14C -72.6(4)
C12C Fe1C C13C C14C 119.1(5)
C3C Fe1C C13C C14C -161.9(4)
C4C Fe1C C13C C14C -117.5(4)
C11C C10C C14C C13C -0.7(6)
C9C C10C C14C C13C 174.2(6)
Fe1C C10C C14C C13C 59.9(4)
C11C C10C C14C Br1C 175.5(4)
C9C C10C C14C Br1C -9.6(8)
Fe1C C10C C14C Br1C -123.8(4)
C11C C10C C14C Fe1C -60.6(4)
C9C C10C C14C Fe1C 114.3(6)
C12C C13C C14C C10C 0.2(7)
Fe1C C13C C14C C10C -58.8(4)
C12C C13C C14C Br1C -176.1(4)
Fe1C C13C C14C Br1C 124.9(4)
C12C C13C C14C Fe1C 59.1(4)
C1C Fe1C C14C C10C -69.7(4)
C11C Fe1C C14C C10C 39.4(3)
C2C Fe1C C14C C10C -38.7(7)
C5C Fe1C C14C C10C -112.9(3)
C13C Fe1C C14C C10C 121.0(5)
C12C Fe1C C14C C10C 83.6(4)
C3C Fe1C C14C C10C -178.9(8)
C4C Fe1C C14C C10C -152.3(3)
C10C Fe1C C14C C13C -121.0(5)
C1C Fe1C C14C C13C 169.3(4)
C11C Fe1C C14C C13C -81.6(4)
C2C Fe1C C14C C13C -159.7(5)
C5C Fe1C C14C C13C 126.1(4)
C12C Fe1C C14C C13C -37.4(4)
C3C Fe1C C14C C13C 60.1(10)
C4C Fe1C C14C C13C 86.7(4)
C10C Fe1C C14C Br1C 119.4(5)
C1C Fe1C C14C Br1C 49.7(5)
C11C Fe1C C14C Br1C 158.9(5)
C2C Fe1C C14C Br1C 80.7(7)
C5C Fe1C C14C Br1C 6.5(4)
C13C Fe1C C14C Br1C -119.6(5)
C12C Fe1C C14C Br1C -157.0(5)
C3C Fe1C C14C Br1C -59.5(11)
C4C Fe1C C14C Br1C -32.9(5)
C10C C9C C15C O1C 108.2(7)
C8C C9C C15C O1C -19.6(9)
C10C C9C C15C O2C -73.2(6)
C8C C9C C15C O2C 159.0(5)
O1C C15C O2C C16C 0.7(9)
C9C C15C O2C C16C -177.9(5)
